data_7249605
loop_
_publ_author_name
'Hardin, Maison'
'Zeller, Matthias'
'Rosokha, Sergiy V.'

_publ_section_title
;
 Complexes of N-chloroquinuclidinium with chloride: strong halogen bonding
 via chlorine atoms
;
_journal_issue 48
_journal_name_full CrystEngComm
_journal_page_first 6784
_journal_page_last 6788
_journal_paper_doi 10.1039/D4CE01053A
_journal_volume 26
_journal_year 2024
_chemical_absolute_configuration ad
_chemical_formula_moiety "'C7 H13 Cl N, Cl"
_chemical_formula_sum 'C7 H13 Cl2 N'
_chemical_formula_weight 182.08
_space_group_crystal_system orthorhombic
_space_group_IT_number 36
_space_group_name_Hall 'C 2c -2'
_space_group_name_H-M_alt 'C m c 21'
_atom_sites_solution_hydrogens geom
_atom_sites_solution_primary dual
_atom_sites_solution_secondary difmap
_audit_creation_method SHELXL-2019/3
_audit_update_record
;
2024-09-16 deposited with the CCDC.	2024-11-19 downloaded from the CCDC.
;
_cell_angle_alpha 90
_cell_angle_beta 90
_cell_angle_gamma 90
_cell_formula_units_Z 4
_cell_length_a 7.0792(8)
_cell_length_b 10.8984(12)
_cell_length_c 11.0370(13)
_cell_measurement_reflns_used 2105
_cell_measurement_temperature 150(2)
_cell_measurement_theta_max 80.5635
_cell_measurement_theta_min 7.4613
_cell_volume 851.53(17)
_computing_cell_refinement 'SAINT V8.40B (Bruker, 2020)'
_computing_data_collection 'Apex4 v2022.10-0 (Bruker, 2022)'
_computing_data_reduction 'SAINT V8.40B (Bruker, 2020)'
_computing_structure_refinement
;  
SHELXL-2019/2 (Sheldrick, 2015a, 2019), 
SHELXLE Rev1506 (H\"ubschle et al., 2011)
;
_computing_structure_solution 'SHELXT (Sheldrick, 2015b)'
_diffrn_ambient_temperature 150(2)
_diffrn_detector_area_resol_mean 7.4074
_diffrn_detector_type 'PhotonIII_C14 charge-integrating and photon counting pixel array'
_diffrn_measured_fraction_theta_full 0.998
_diffrn_measured_fraction_theta_max 0.974
_diffrn_measurement_device 'four circle diffractometer'
_diffrn_measurement_device_type 'Bruker AXS D8 Quest'
_diffrn_measurement_method 'omega and phi scans'
_diffrn_radiation_monochromator 'laterally graded multilayer (Goebel) mirror'
_diffrn_radiation_type CuK\a
_diffrn_radiation_wavelength 1.54178
_diffrn_reflns_av_R_equivalents 0.0452
_diffrn_reflns_av_unetI/netI 0.0487
_diffrn_reflns_Laue_measured_fraction_full 0.998
_diffrn_reflns_Laue_measured_fraction_max 0.974
_diffrn_reflns_limit_h_max 8
_diffrn_reflns_limit_h_min -8
_diffrn_reflns_limit_k_max 13
_diffrn_reflns_limit_k_min -8
_diffrn_reflns_limit_l_max 13
_diffrn_reflns_limit_l_min -14
_diffrn_reflns_number 3151
_diffrn_reflns_point_group_measured_fraction_full 0.918
_diffrn_reflns_point_group_measured_fraction_max 0.869
_diffrn_reflns_theta_full 67.679
_diffrn_reflns_theta_max 80.549
_diffrn_reflns_theta_min 7.461
_diffrn_source 'I-mu-S microsource X-ray tube'
_diffrn_source_current '1.0 mA'
_diffrn_source_voltage '50 kV'
_exptl_absorpt_coefficient_mu 6.243
_exptl_absorpt_correction_T_max 0.7543
_exptl_absorpt_correction_T_min 0.5776
_exptl_absorpt_correction_type multi-scan
_exptl_absorpt_process_details
;
 SADABS 2016/2: Krause, L., Herbst-Irmer, R., Sheldrick G.M. & Stalke D.,
 J. Appl. Cryst. 48 (2015) 3-10
;
_exptl_crystal_colour colourless
_exptl_crystal_density_diffrn 1.420
_exptl_crystal_description plate
_exptl_crystal_F_000 384
_exptl_crystal_size_max 0.210
_exptl_crystal_size_mid 0.190
_exptl_crystal_size_min 0.040
_refine_diff_density_max 0.294
_refine_diff_density_min -0.243
_refine_diff_density_rms 0.060
_refine_ls_abs_structure_details
;
 Flack x determined using 305 quotients [(I+)-(I-)]/[(I+)+(I-)]
 (Parsons, Flack and Wagner, Acta Cryst. B69 (2013) 249-259).
;
_refine_ls_abs_structure_Flack 0.03(2)
_refine_ls_extinction_method none
_refine_ls_goodness_of_fit_ref 1.136
_refine_ls_hydrogen_treatment constr
_refine_ls_matrix_type full
_refine_ls_number_parameters 55
_refine_ls_number_reflns 880
_refine_ls_number_restraints 1
_refine_ls_restrained_S_all 1.135
_refine_ls_R_factor_all 0.0327
_refine_ls_R_factor_gt 0.0309
_refine_ls_shift/su_max 0.000
_refine_ls_shift/su_mean 0.000
_refine_ls_structure_factor_coef Fsqd
_refine_ls_weighting_details 'w=1/[\s^2^(Fo^2^)+(0.0303P)^2^+0.4417P] where P=(Fo^2^+2Fc^2^)/3'
_refine_ls_weighting_scheme calc
_refine_ls_wR_factor_gt 0.0788
_refine_ls_wR_factor_ref 0.0798
_reflns_Friedel_coverage 0.692
_reflns_Friedel_fraction_full 0.828
_reflns_Friedel_fraction_max 0.752
_reflns_number_gt 822
_reflns_number_total 880
_reflns_threshold_expression 'I > 2\s(I)'
_cod_data_source_file d4ce01053a2.cif
_cod_data_source_block RS213_0m
_cod_depositor_comments 'Adding full bibliography for 7249603--7249605.cif.'
_cod_database_code 7249605
_shelx_shelxl_version_number 2019/3
_shelx_space_group_comment
;
The symmetry employed for this shelxl refinement is uniquely defined
by the following loop, which should always be used as a source of
symmetry information in preference to the above space-group names.
They are only intended as comments.
;
_shelx_estimated_absorpt_t_min 0.354
_shelx_estimated_absorpt_t_max 0.788

loop_
_space_group_symop_operation_xyz
'x, y, z'
'-x, -y, z+1/2'
'x, -y, z+1/2'
'-x, y, z'
'x+1/2, y+1/2, z'
'-x+1/2, -y+1/2, z+1/2'
'x+1/2, -y+1/2, z+1/2'
'-x+1/2, y+1/2, z'

loop_
_atom_site_label
_atom_site_type_symbol
_atom_site_fract_x
_atom_site_fract_y
_atom_site_fract_z
_atom_site_U_iso_or_equiv
_atom_site_adp_type
_atom_site_occupancy
_atom_site_site_symmetry_order
_atom_site_calc_flag
_atom_site_refinement_flags_posn
_atom_site_refinement_flags_adp
_atom_site_refinement_flags_occupancy
_atom_site_disorder_assembly
_atom_site_disorder_group
Cl1 Cl 0.500000 0.61389(10) 0.56163(7) 0.0241(3) Uani 1 2 d S T P . .
Cl2 Cl 0.500000 0.38702(11) 0.65156(9) 0.0277(4) Uani 1 2 d S T P . .
N1 N 0.500000 0.7630(3) 0.4907(4) 0.0217(8) Uani 1 2 d S T P . .
C1 C 0.3246(5) 0.7728(3) 0.4138(3) 0.0250(7) Uani 1 1 d . . . . .
H1A H 0.210746 0.764930 0.465295 0.030 Uiso 1 1 calc R U . . .
H1B H 0.322671 0.706011 0.352985 0.030 Uiso 1 1 calc R U . . .
C2 C 0.3246(5) 0.8980(3) 0.3497(6) 0.0371(8) Uani 1 1 d . . . . .
H2A H 0.324262 0.886056 0.260832 0.045 Uiso 1 1 calc R U . . .
H2B H 0.209695 0.944485 0.372205 0.045 Uiso 1 1 calc R U . . .
C3 C 0.500000 0.9698(4) 0.3873(5) 0.0320(12) Uani 1 2 d S T P . .
H3 H 0.500001 1.051882 0.346848 0.038 Uiso 1 2 calc R U P . .
C4 C 0.500000 0.9861(5) 0.5241(5) 0.0306(11) Uani 1 2 d S T P . .
H4A H 0.386771 1.033160 0.548937 0.037 Uiso 0.5 1 calc R U P . .
H4B H 0.613229 1.033160 0.548937 0.037 Uiso 0.5 1 calc R U P . .
C5 C 0.500000 0.8611(5) 0.5871(5) 0.0257(10) Uani 1 2 d S T P . .
H5A H 0.613437 0.852876 0.638973 0.031 Uiso 0.5 1 calc R U P . .
H5B H 0.386563 0.852876 0.638973 0.031 Uiso 0.5 1 calc R U P . .

loop_
_atom_site_aniso_label
_atom_site_aniso_U_11
_atom_site_aniso_U_22
_atom_site_aniso_U_33
_atom_site_aniso_U_23
_atom_site_aniso_U_13
_atom_site_aniso_U_12
Cl1 0.0215(6) 0.0263(7) 0.0244(6) 0.0041(6) 0.000 0.000
Cl2 0.0257(7) 0.0297(8) 0.0279(7) 0.0071(7) 0.000 0.000
N1 0.0213(18) 0.0244(17) 0.019(2) -0.0001(16) 0.000 0.000
C1 0.0232(16) 0.0301(16) 0.0216(15) -0.0025(14) -0.0055(13) 0.0003(12)
C2 0.0435(19) 0.0307(15) 0.0371(19) 0.006(2) -0.015(3) -0.0014(12)
C3 0.037(3) 0.026(2) 0.033(3) 0.0064(19) 0.000 0.000
C4 0.034(3) 0.027(2) 0.031(3) -0.005(2) 0.000 0.000
C5 0.024(2) 0.034(3) 0.019(2) -0.006(2) 0.000 0.000

loop_
_atom_type_symbol
_atom_type_description
_atom_type_scat_dispersion_real
_atom_type_scat_dispersion_imag
_atom_type_scat_source
C C 0.0181 0.0091 'International Tables Vol C Tables 4.2.6.8 and 6.1.1.4'
H H 0.0000 0.0000 'International Tables Vol C Tables 4.2.6.8 and 6.1.1.4'
N N 0.0311 0.0180 'International Tables Vol C Tables 4.2.6.8 and 6.1.1.4'
Cl Cl 0.3639 0.7018 'International Tables Vol C Tables 4.2.6.8 and 6.1.1.4'

loop_
_geom_angle_atom_site_label_1
_geom_angle_atom_site_label_2
_geom_angle_atom_site_label_3
_geom_angle
_geom_angle_site_symmetry_1
_geom_angle_site_symmetry_3
_geom_angle_publ_flag
C1 N1 C1 110.9(4) 4_655 . ?
C1 N1 C5 110.3(2) 4_655 . ?
C1 N1 C5 110.3(2) . . ?
C1 N1 Cl1 107.9(2) 4_655 . ?
C1 N1 Cl1 107.9(2) . . ?
C5 N1 Cl1 109.4(3) . . ?
N1 C1 C2 108.8(3) . . ?
N1 C1 H1A 109.9 . . ?
C2 C1 H1A 109.9 . . ?
N1 C1 H1B 109.9 . . ?
C2 C1 H1B 109.9 . . ?
H1A C1 H1B 108.3 . . ?
C3 C2 C1 109.3(3) . . ?
C3 C2 H2A 109.8 . . ?
C1 C2 H2A 109.8 . . ?
C3 C2 H2B 109.8 . . ?
C1 C2 H2B 109.8 . . ?
H2A C2 H2B 108.3 . . ?
C4 C3 C2 109.3(3) . . ?
C4 C3 C2 109.3(3) . 4_655 ?
C2 C3 C2 109.0(4) . 4_655 ?
C4 C3 H3 109.8 . . ?
C2 C3 H3 109.8 . . ?
C2 C3 H3 109.8 4_655 . ?
C3 C4 C5 110.3(4) . . ?
C3 C4 H4A 109.6 . . ?
C5 C4 H4A 109.6 . . ?
C3 C4 H4B 109.6 . . ?
C5 C4 H4B 109.6 . . ?
H4A C4 H4B 108.1 . . ?
N1 C5 C4 108.1(4) . . ?
N1 C5 H5A 110.1 . . ?
C4 C5 H5A 110.1 . . ?
N1 C5 H5B 110.1 . . ?
C4 C5 H5B 110.1 . . ?
H5A C5 H5B 108.4 . . ?

loop_
_geom_bond_atom_site_label_1
_geom_bond_atom_site_label_2
_geom_bond_distance
_geom_bond_site_symmetry_2
_geom_bond_publ_flag
Cl1 N1 1.804(4) . ?
N1 C1 1.508(4) 4_655 ?
N1 C1 1.508(4) . ?
N1 C5 1.509(6) . ?
C1 C2 1.537(5) . ?
C1 H1A 0.9900 . ?
C1 H1B 0.9900 . ?
C2 C3 1.524(4) . ?
C2 H2A 0.9900 . ?
C2 H2B 0.9900 . ?
C3 C4 1.521(7) . ?
C3 H3 1.0000 . ?
C4 C5 1.530(7) . ?
C4 H4A 0.9900 . ?
C4 H4B 0.9900 . ?
C5 H5A 0.9900 . ?
C5 H5B 0.9900 . ?

loop_
_geom_torsion_atom_site_label_1
_geom_torsion_atom_site_label_2
_geom_torsion_atom_site_label_3
_geom_torsion_atom_site_label_4
_geom_torsion
_geom_torsion_site_symmetry_1
_geom_torsion_site_symmetry_2
_geom_torsion_site_symmetry_3
_geom_torsion_site_symmetry_4
_geom_torsion_publ_flag
C1 N1 C1 C2 -60.5(5) 4_655 . . . ?
C5 N1 C1 C2 62.0(4) . . . . ?
Cl1 N1 C1 C2 -178.5(3) . . . . ?
N1 C1 C2 C3 -0.8(5) . . . . ?
C1 C2 C3 C4 -58.8(5) . . . . ?
C1 C2 C3 C2 60.6(7) . . . 4_655 ?
C2 C3 C4 C5 59.6(3) . . . . ?
C2 C3 C4 C5 -59.6(3) 4_655 . . . ?
C1 N1 C5 C4 61.4(2) 4_655 . . . ?
C1 N1 C5 C4 -61.4(2) . . . . ?
Cl1 N1 C5 C4 180.000(2) . . . . ?
C3 C4 C5 N1 0.000(2) . . . . ?
